data_7239878
loop_
_publ_author_name
'Liu, Xinlei'
'Li, Shuyi'
'Wei, Xinyu'
'Zhao, Yu'
'Lai, Daowan'
'Zhou, Ligang'
'Wang, Mingan'

_publ_section_title
;
 Total synthesis of Palmarumycin BGs, C1 and Guignardin E
;
_journal_issue 3
_journal_name_full 'RSC Advances'
_journal_page_first 1588
_journal_page_last 1594
_journal_paper_doi 10.1039/C9RA10316C
_journal_volume 10
_journal_year 2020
_chemical_absolute_configuration ad
_chemical_formula_moiety 'C20 H15 Cl O5'
_chemical_formula_sum 'C20 H15 Cl O5'
_chemical_formula_weight 370.77
_space_group_crystal_system monoclinic
_space_group_IT_number 4
_space_group_name_Hall 'P 2yb'
_space_group_name_H-M_alt 'P 1 21 1'
_atom_sites_solution_hydrogens geom
_atom_sites_solution_primary direct
_atom_sites_solution_secondary difmap
_audit_creation_date 2019-06-13
_audit_creation_method
;
  Olex2 1.1
  (compiled 2011.02.15 svn.r1672, GUI svn.r3494)
;
_audit_update_record
;
2019-08-17 deposited with the CCDC.	2019-12-19 downloaded from the CCDC.
;
_cell_angle_alpha 90.00
_cell_angle_beta 93.111(3)
_cell_angle_gamma 90.00
_cell_formula_units_Z 2
_cell_length_a 8.7889(3)
_cell_length_b 10.1048(5)
_cell_length_c 8.8667(3)
_cell_measurement_reflns_used 3090
_cell_measurement_temperature 114(4)
_cell_measurement_theta_max 70.9870
_cell_measurement_theta_min 5.0360
_cell_volume 786.29(5)
_computing_cell_refinement
;
CrysAlisPro, Agilent Technologies,
Version 1.171.37.35 (release 13-08-2014 CrysAlis171 .NET)
(compiled Aug 13 2014,18:06:01)
;
_computing_data_collection
;
CrysAlisPro, Agilent Technologies,
Version 1.171.37.35 (release 13-08-2014 CrysAlis171 .NET)
(compiled Aug 13 2014,18:06:01)
;
_computing_data_reduction
;
CrysAlisPro, Agilent Technologies,
Version 1.171.37.35 (release 13-08-2014 CrysAlis171 .NET)
(compiled Aug 13 2014,18:06:01)
;
_computing_molecular_graphics
;
O. V. Dolomanov, L. J. Bourhis, R. J. Gildea, J. A. K. Howard and H. Puschmann,
OLEX2: a complete structure solution, refinement and analysis program.
J. Appl. Cryst. (2009). 42, 339-341.
;
_computing_publication_material
;
O. V. Dolomanov, L. J. Bourhis, R. J. Gildea, J. A. K. Howard and H. Puschmann,
OLEX2: a complete structure solution, refinement and analysis program.
J. Appl. Cryst. (2009). 42, 339-341.
;
_computing_structure_refinement 'SHELXL-97 (Sheldrick, 1997)'
_computing_structure_solution 'A short history of SHELX (Sheldrick, 2007)/Bruker'
_diffrn_ambient_environment N~2~
_diffrn_ambient_temperature 114(4)
_diffrn_detector 'CCD plate'
_diffrn_detector_area_resol_mean 16.0971
_diffrn_detector_type Eos
_diffrn_measured_fraction_theta_full 0.9993
_diffrn_measured_fraction_theta_max 0.9932
_diffrn_measurement_details
;
#__ type_ start__ end____ width___ exp.time_
  1 omega   28.00  100.00   1.0000    1.0000
omega____ theta____ kappa____ phi______ frames
    -       34.8036   19.0000    0.0000 72

#__ type_ start__ end____ width___ exp.time_
  2 omega   58.00   88.00   1.0000    1.0000
omega____ theta____ kappa____ phi______ frames
    -       34.8036   19.0000  -60.0000 30

#__ type_ start__ end____ width___ exp.time_
  3 omega   39.00   65.00   1.0000    1.0000
omega____ theta____ kappa____ phi______ frames
    -       34.8036   37.0000  -60.0000 26

#__ type_ start__ end____ width___ exp.time_
  4 omega   23.00   54.00   1.0000    1.0000
omega____ theta____ kappa____ phi______ frames
    -       34.8036   57.0000 -120.0000 31

#__ type_ start__ end____ width___ exp.time_
  5 omega   17.00   52.00   1.0000    1.0000
omega____ theta____ kappa____ phi______ frames
    -       34.8036   19.0000  -60.0000 35

#__ type_ start__ end____ width___ exp.time_
  6 omega    9.00   51.00   1.0000    1.0000
omega____ theta____ kappa____ phi______ frames
    -       34.8036   77.0000  -90.0000 42

#__ type_ start__ end____ width___ exp.time_
  7 omega   76.00  107.00   1.0000    1.0000
omega____ theta____ kappa____ phi______ frames
    -       34.8036  178.0000    0.0000 31

#__ type_ start__ end____ width___ exp.time_
  8 omega   70.00   97.00   1.0000    1.0000
omega____ theta____ kappa____ phi______ frames
    -       34.8036  178.0000   30.0000 27

#__ type_ start__ end____ width___ exp.time_
  9 omega   81.00  107.00   1.0000    1.6000
omega____ theta____ kappa____ phi______ frames
    -      108.0000   77.0000  -60.0000 26

#__ type_ start__ end____ width___ exp.time_
 10 omega   94.00  121.00   1.0000    1.6000
omega____ theta____ kappa____ phi______ frames
    -      108.0000   61.0000  -90.0000 27

#__ type_ start__ end____ width___ exp.time_
 11 omega  125.00  174.00   1.0000    1.6000
omega____ theta____ kappa____ phi______ frames
    -      108.0000   77.0000 -120.0000 49

#__ type_ start__ end____ width___ exp.time_
 12 omega  127.00  174.00   1.0000    1.6000
omega____ theta____ kappa____ phi______ frames
    -      108.0000   77.0000  -90.0000 47

#__ type_ start__ end____ width___ exp.time_
 13 omega  127.00  153.00   1.0000    1.6000
omega____ theta____ kappa____ phi______ frames
    -      108.0000   30.0000  -30.0000 26

#__ type_ start__ end____ width___ exp.time_
 14 omega  145.00  177.00   1.0000    1.6000
omega____ theta____ kappa____ phi______ frames
    -      108.0000   30.0000    0.0000 32

#__ type_ start__ end____ width___ exp.time_
 15 omega  132.00  157.00   1.0000    1.6000
omega____ theta____ kappa____ phi______ frames
    -      108.0000   77.0000  -60.0000 25

#__ type_ start__ end____ width___ exp.time_
 16 omega  124.00  167.00   1.0000    1.6000
omega____ theta____ kappa____ phi______ frames
    -      108.0000   61.0000  -30.0000 43

#__ type_ start__ end____ width___ exp.time_
 17 omega  118.00  176.00   1.0000    1.6000
omega____ theta____ kappa____ phi______ frames
    -      108.0000   77.0000 -150.0000 58

#__ type_ start__ end____ width___ exp.time_
 18 omega  100.00  125.00   1.0000    1.6000
omega____ theta____ kappa____ phi______ frames
    -      108.0000   30.0000  -90.0000 25

#__ type_ start__ end____ width___ exp.time_
 19 omega   91.00  117.00   1.0000    1.6000
omega____ theta____ kappa____ phi______ frames
    -      108.0000   61.0000 -120.0000 26

#__ type_ start__ end____ width___ exp.time_
 20 omega   90.00  116.00   1.0000    1.6000
omega____ theta____ kappa____ phi______ frames
    -      108.0000   61.0000 -150.0000 26

#__ type_ start__ end____ width___ exp.time_
 21 omega   88.00  120.00   1.0000    1.6000
omega____ theta____ kappa____ phi______ frames
    -      108.0000   30.0000 -120.0000 32

#__ type_ start__ end____ width___ exp.time_
 22 omega   90.00  122.00   1.0000    1.6000
omega____ theta____ kappa____ phi______ frames
    -      108.0000   61.0000  -60.0000 32

#__ type_ start__ end____ width___ exp.time_
 23 omega   88.00  127.00   1.0000    1.6000
omega____ theta____ kappa____ phi______ frames
    -      108.0000   30.0000    0.0000 39

#__ type_ start__ end____ width___ exp.time_
 24 omega  108.00  164.00   1.0000    1.6000
omega____ theta____ kappa____ phi______ frames
    -      108.0000   61.0000   30.0000 56

#__ type_ start__ end____ width___ exp.time_
 25 omega   91.00  116.00   1.0000    1.6000
omega____ theta____ kappa____ phi______ frames
    -      108.0000   45.0000  -60.0000 25

#__ type_ start__ end____ width___ exp.time_
 26 omega   90.00  117.00   1.0000    1.6000
omega____ theta____ kappa____ phi______ frames
    -      108.0000   61.0000  -30.0000 27

#__ type_ start__ end____ width___ exp.time_
 27 omega   88.00  114.00   1.0000    1.6000
omega____ theta____ kappa____ phi______ frames
    -      108.0000   30.0000  -60.0000 26

#__ type_ start__ end____ width___ exp.time_
 28 omega   88.00  114.00   1.0000    1.6000
omega____ theta____ kappa____ phi______ frames
    -      108.0000   30.0000  -30.0000 26

#__ type_ start__ end____ width___ exp.time_
 29 omega   82.00  107.00   1.0000    1.6000
omega____ theta____ kappa____ phi______ frames
    -      108.0000   77.0000  -90.0000 25

#__ type_ start__ end____ width___ exp.time_
 30 omega   81.00  108.00   1.0000    1.6000
omega____ theta____ kappa____ phi______ frames
    -      108.0000   77.0000 -120.0000 27

#__ type_ start__ end____ width___ exp.time_
 31 omega   81.00  107.00   1.0000    1.6000
omega____ theta____ kappa____ phi______ frames
    -      108.0000   77.0000 -150.0000 26

#__ type_ start__ end____ width___ exp.time_
 32 omega   82.00  107.00   1.0000    1.6000
omega____ theta____ kappa____ phi______ frames
    -      108.0000   77.0000 -180.0000 25

#__ type_ start__ end____ width___ exp.time_
 33 omega   93.00  118.00   1.0000    1.6000
omega____ theta____ kappa____ phi______ frames
    -      108.0000   45.0000 -150.0000 25

#__ type_ start__ end____ width___ exp.time_
 34 omega   74.00   99.00   1.0000    1.6000
omega____ theta____ kappa____ phi______ frames
    -      108.0000   15.0000 -120.0000 25

#__ type_ start__ end____ width___ exp.time_
 35 omega   70.00   96.00   1.0000    1.6000
omega____ theta____ kappa____ phi______ frames
    -      108.0000   15.0000  -60.0000 26

#__ type_ start__ end____ width___ exp.time_
 36 omega   70.00   96.00   1.0000    1.6000
omega____ theta____ kappa____ phi______ frames
    -      108.0000   15.0000  -30.0000 26

#__ type_ start__ end____ width___ exp.time_
 37 omega   46.00   91.00   1.0000    1.6000
omega____ theta____ kappa____ phi______ frames
    -      108.0000  -30.0000 -120.0000 45

#__ type_ start__ end____ width___ exp.time_
 38 omega   49.00  126.00   1.0000    1.6000
omega____ theta____ kappa____ phi______ frames
    -      108.0000  -61.0000 -120.0000 77

#__ type_ start__ end____ width___ exp.time_
 39 omega   40.00   74.00   1.0000    1.6000
omega____ theta____ kappa____ phi______ frames
    -      108.0000  -30.0000 -150.0000 34

#__ type_ start__ end____ width___ exp.time_
 40 omega   39.00   98.00   1.0000    1.6000
omega____ theta____ kappa____ phi______ frames
    -      108.0000 -111.0000  -90.0000 59

#__ type_ start__ end____ width___ exp.time_
 41 omega   -3.00   28.00   1.0000    1.0000
omega____ theta____ kappa____ phi______ frames
    -       34.8036  -99.0000 -180.0000 31

#__ type_ start__ end____ width___ exp.time_
 42 omega  -30.00   41.00   1.0000    1.0000
omega____ theta____ kappa____ phi______ frames
    -       34.8036  -37.0000  -90.0000 71

#__ type_ start__ end____ width___ exp.time_
 43 omega  -31.00   40.00   1.0000    1.0000
omega____ theta____ kappa____ phi______ frames
    -       34.8036  -37.0000 -180.0000 71

#__ type_ start__ end____ width___ exp.time_
 44 omega  -31.00   24.00   1.0000    1.0000
omega____ theta____ kappa____ phi______ frames
    -       34.8036  -57.0000   60.0000 55
;
_diffrn_measurement_device 'four-circle diffractometer'
_diffrn_measurement_device_type 'Xcalibur, Eos, Gemini'
_diffrn_measurement_method '\w scans'
_diffrn_orient_matrix_UB_11 -0.1283194000
_diffrn_orient_matrix_UB_12 0.0024699000
_diffrn_orient_matrix_UB_13 -0.1254734000
_diffrn_orient_matrix_UB_21 -0.1137584000
_diffrn_orient_matrix_UB_22 -0.0503239000
_diffrn_orient_matrix_UB_23 0.1131670000
_diffrn_orient_matrix_UB_31 -0.0374905000
_diffrn_orient_matrix_UB_32 0.1438767000
_diffrn_orient_matrix_UB_33 0.0416669000
_diffrn_radiation_monochromator graphite
_diffrn_radiation_probe x-ray
_diffrn_radiation_type 'Cu K\a'
_diffrn_radiation_wavelength 1.54184
_diffrn_reflns_av_R_equivalents 0.0362
_diffrn_reflns_av_unetI/netI 0.0476
_diffrn_reflns_limit_h_max 10
_diffrn_reflns_limit_h_min -10
_diffrn_reflns_limit_k_max 12
_diffrn_reflns_limit_k_min -11
_diffrn_reflns_limit_l_max 10
_diffrn_reflns_limit_l_min -9
_diffrn_reflns_number 6127
_diffrn_reflns_theta_full 71.17
_diffrn_reflns_theta_max 71.17
_diffrn_reflns_theta_min 5.04
_diffrn_source 'Enhance (Cu) X-ray Source'
_exptl_absorpt_coefficient_mu 2.434
_exptl_absorpt_correction_T_max 1.00000
_exptl_absorpt_correction_T_min 0.79867
_exptl_absorpt_correction_type multi-scan
_exptl_absorpt_process_details
;
CrysAlisPro, Agilent Technologies,
Version 1.171.37.35 (release 13-08-2014 CrysAlis171 .NET)
(compiled Aug 13 2014,18:06:01)
Empirical absorption correction using spherical harmonics,
 implemented in SCALE3 ABSPACK scaling algorithm.
;
_exptl_crystal_density_diffrn 1.566
_exptl_crystal_density_method 'not measured'
_exptl_crystal_F_000 384
_exptl_crystal_size_max 0.35
_exptl_crystal_size_mid 0.24
_exptl_crystal_size_min 0.03
_refine_diff_density_max 0.358
_refine_diff_density_min -0.316
_refine_diff_density_rms 0.066
_refine_ls_abs_structure_details 'Flack H D (1983), Acta Cryst. A39, 876-881'
_refine_ls_abs_structure_Flack 0.006(16)
_refine_ls_extinction_method none
_refine_ls_goodness_of_fit_ref 1.042
_refine_ls_hydrogen_treatment mixed
_refine_ls_matrix_type full
_refine_ls_number_parameters 238
_refine_ls_number_reflns 2729
_refine_ls_number_restraints 1
_refine_ls_restrained_S_all 1.042
_refine_ls_R_factor_all 0.0394
_refine_ls_R_factor_gt 0.0379
_refine_ls_shift/su_max 0.001
_refine_ls_shift/su_mean 0.000
_refine_ls_structure_factor_coef Fsqd
_refine_ls_weighting_details 'calc w=1/[\s^2^(Fo^2^)+(0.0630P)^2^+0.0000P] where P=(Fo^2^+2Fc^2^)/3'
_refine_ls_weighting_scheme calc
_refine_ls_wR_factor_gt 0.0975
_refine_ls_wR_factor_ref 0.0990
_reflns_number_gt 2626
_reflns_number_total 2729
_reflns_threshold_expression >2sigma(I)
_cod_data_source_file c9ra10316c2.cif
_cod_data_source_block exp_6109
_cod_depositor_comments 'Adding full bibliography for 7239878.cif.'
_cod_original_cell_volume 786.30(6)
_cod_database_code 7239878
_reflns_odcompleteness_completeness 99.93
_reflns_odcompleteness_iscentric 1
_reflns_odcompleteness_theta 66.97

loop_
_space_group_symop_id
_space_group_symop_operation_xyz
1 'x, y, z'
2 '-x, y+1/2, -z'

loop_
_atom_site_label
_atom_site_type_symbol
_atom_site_fract_x
_atom_site_fract_y
_atom_site_fract_z
_atom_site_U_iso_or_equiv
_atom_site_adp_type
_atom_site_occupancy
_atom_site_symmetry_multiplicity
_atom_site_calc_flag
_atom_site_refinement_flags
Cl1 Cl 0.19057(7) 0.13421(7) 0.14319(7) 0.02848(18) Uani 1 1 d .
O1 O 0.03972(18) 0.60085(18) 0.32311(17) 0.0161(4) Uani 1 1 d .
O2 O 0.00530(19) 0.41451(18) 0.47830(18) 0.0157(4) Uani 1 1 d .
O5 O -0.39854(19) 0.2522(2) -0.00555(19) 0.0227(4) Uani 1 1 d .
H5 H -0.3238 0.2162 -0.0389 0.034 Uiso 1 1 calc R
O3 O 0.1290(2) 0.4482(2) 0.09193(18) 0.0205(4) Uani 1 1 d .
H3 H 0.0853 0.4044 0.0248 0.031 Uiso 1 1 calc R
C3 C 0.0536(3) 0.2442(3) 0.2204(3) 0.0165(5) Uani 1 1 d .
H3A H 0.0336 0.2130 0.3221 0.020 Uiso 1 1 calc R
C18 C 0.2499(3) 0.7489(3) 0.3709(2) 0.0177(5) Uani 1 1 d .
H18 H 0.2147 0.8026 0.2913 0.021 Uiso 1 1 calc R
C11 C 0.1363(3) 0.4437(3) 0.5655(2) 0.0151(5) Uani 1 1 d .
C17 C 0.1745(2) 0.6352(3) 0.4038(2) 0.0152(5) Uani 1 1 d .
C7 C -0.2694(3) 0.5405(3) 0.3076(3) 0.0177(5) Uani 1 1 d .
H7 H -0.2421 0.6052 0.3787 0.021 Uiso 1 1 calc R
C20 C 0.4362(3) 0.7058(3) 0.5788(3) 0.0199(5) Uani 1 1 d .
H20 H 0.5251 0.7295 0.6339 0.024 Uiso 1 1 calc R
C16 C 0.2235(3) 0.5550(3) 0.5271(3) 0.0152(5) Uani 1 1 d .
C15 C 0.3567(3) 0.5898(3) 0.6175(2) 0.0174(5) Uani 1 1 d .
C4 C -0.0966(3) 0.2368(3) 0.1229(3) 0.0161(5) Uani 1 1 d .
H4 H -0.1464 0.1519 0.1412 0.019 Uiso 1 1 calc R
C19 C 0.3828(3) 0.7837(3) 0.4603(3) 0.0205(5) Uani 1 1 d .
H19 H 0.4348 0.8609 0.4383 0.025 Uiso 1 1 calc R
O4 O -0.0724(2) 0.2487(2) -0.03584(17) 0.0203(4) Uani 1 1 d .
H4A H -0.0510 0.1759 -0.0698 0.030 Uiso 1 1 calc R
C14 C 0.3970(3) 0.5083(3) 0.7444(3) 0.0186(5) Uani 1 1 d .
H14 H 0.4838 0.5278 0.8049 0.022 Uiso 1 1 calc R
C13 C 0.3093(3) 0.4015(3) 0.7785(3) 0.0178(5) Uani 1 1 d .
H13 H 0.3386 0.3491 0.8613 0.021 Uiso 1 1 calc R
C10 C -0.3519(3) 0.3461(3) 0.0978(3) 0.0172(5) Uani 1 1 d .
C6 C -0.1612(3) 0.4496(3) 0.2633(2) 0.0149(5) Uani 1 1 d .
C5 C -0.2024(3) 0.3482(3) 0.1632(2) 0.0152(5) Uani 1 1 d .
C8 C -0.4175(3) 0.5346(3) 0.2458(3) 0.0199(5) Uani 1 1 d .
H8 H -0.4897 0.5948 0.2762 0.024 Uiso 1 1 calc R
C9 C -0.4582(3) 0.4389(3) 0.1386(3) 0.0196(5) Uani 1 1 d .
H9 H -0.5565 0.4372 0.0944 0.024 Uiso 1 1 calc R
C12 C 0.1748(3) 0.3687(3) 0.6906(3) 0.0171(5) Uani 1 1 d .
H12 H 0.1142 0.2980 0.7173 0.021 Uiso 1 1 calc R
C1 C 0.0021(3) 0.4632(3) 0.3269(2) 0.0145(5) Uani 1 1 d .
C2 C 0.1146(3) 0.3839(3) 0.2336(3) 0.0162(5) Uani 1 1 d .
H2 H 0.2144 0.3821 0.2884 0.019 Uiso 1 1 calc R

loop_
_atom_site_aniso_label
_atom_site_aniso_U_11
_atom_site_aniso_U_22
_atom_site_aniso_U_33
_atom_site_aniso_U_23
_atom_site_aniso_U_13
_atom_site_aniso_U_12
Cl1 0.0208(3) 0.0279(4) 0.0361(3) -0.0126(3) -0.0037(2) 0.0097(3)
O1 0.0161(8) 0.0156(10) 0.0163(7) 0.0010(6) -0.0013(6) -0.0011(6)
O2 0.0153(7) 0.0187(11) 0.0129(8) -0.0007(6) -0.0004(6) -0.0041(7)
O5 0.0176(8) 0.0289(12) 0.0211(8) -0.0052(8) -0.0039(6) -0.0005(8)
O3 0.0233(8) 0.0242(11) 0.0142(7) -0.0023(7) 0.0031(6) -0.0026(7)
C3 0.0151(11) 0.0166(14) 0.0176(11) -0.0028(9) -0.0006(8) 0.0045(9)
C18 0.0208(12) 0.0181(14) 0.0148(10) 0.0007(9) 0.0053(8) 0.0014(10)
C11 0.0140(10) 0.0195(14) 0.0119(10) -0.0037(9) 0.0010(8) -0.0006(9)
C17 0.0123(10) 0.0203(13) 0.0133(10) -0.0036(10) 0.0029(7) -0.0015(10)
C7 0.0193(12) 0.0185(14) 0.0150(11) -0.0003(9) 0.0003(9) -0.0019(10)
C20 0.0178(12) 0.0238(15) 0.0182(11) -0.0088(10) 0.0034(9) -0.0036(10)
C16 0.0150(11) 0.0171(14) 0.0136(10) -0.0039(9) 0.0027(8) 0.0008(9)
C15 0.0151(11) 0.0226(15) 0.0148(11) -0.0059(9) 0.0029(8) 0.0006(9)
C4 0.0151(11) 0.0166(13) 0.0161(10) -0.0022(9) -0.0018(8) -0.0008(9)
C19 0.0201(12) 0.0208(14) 0.0213(12) -0.0073(10) 0.0082(9) -0.0077(10)
O4 0.0242(9) 0.0234(11) 0.0131(8) -0.0052(7) 0.0007(6) 0.0038(8)
C14 0.0158(11) 0.0243(15) 0.0153(10) -0.0079(10) -0.0019(8) 0.0012(10)
C13 0.0208(12) 0.0217(14) 0.0108(10) -0.0019(9) -0.0012(9) 0.0034(10)
C10 0.0172(11) 0.0213(14) 0.0130(10) 0.0018(9) -0.0003(8) -0.0017(10)
C6 0.0146(10) 0.0184(13) 0.0116(10) 0.0032(9) 0.0001(8) -0.0001(9)
C5 0.0160(11) 0.0180(14) 0.0117(10) 0.0035(9) 0.0007(8) -0.0002(9)
C8 0.0188(12) 0.0235(15) 0.0174(11) 0.0028(10) 0.0013(9) 0.0056(10)
C9 0.0137(11) 0.0294(16) 0.0154(10) 0.0031(10) -0.0022(8) 0.0006(10)
C12 0.0181(12) 0.0180(15) 0.0155(11) -0.0025(9) 0.0027(8) -0.0007(10)
C1 0.0154(11) 0.0136(13) 0.0143(10) 0.0002(9) -0.0016(8) -0.0013(9)
C2 0.0129(10) 0.0194(14) 0.0163(10) -0.0022(9) -0.0001(8) 0.0000(9)

loop_
_atom_type_symbol
_atom_type_description
_atom_type_scat_dispersion_real
_atom_type_scat_dispersion_imag
_atom_type_scat_source
C C 0.0181 0.0091 'International Tables Vol C Tables 4.2.6.8 and 6.1.1.4'
H H 0.0000 0.0000 'International Tables Vol C Tables 4.2.6.8 and 6.1.1.4'
Cl Cl 0.3639 0.7018 'International Tables Vol C Tables 4.2.6.8 and 6.1.1.4'
O O 0.0492 0.0322 'International Tables Vol C Tables 4.2.6.8 and 6.1.1.4'

loop_
_geom_angle_atom_site_label_1
_geom_angle_atom_site_label_2
_geom_angle_atom_site_label_3
_geom_angle
C17 O1 C1 114.88(19)
C11 O2 C1 115.14(17)
C10 O5 H5 109.5
C2 O3 H3 109.5
Cl1 C3 H3A 108.0
C4 C3 Cl1 109.09(16)
C4 C3 H3A 108.0
C2 C3 Cl1 111.37(17)
C2 C3 H3A 108.0
C2 C3 C4 112.2(2)
C17 C18 H18 120.5
C17 C18 C19 118.9(2)
C19 C18 H18 120.5
O2 C11 C16 118.8(2)
C12 C11 O2 119.7(2)
C12 C11 C16 121.4(2)
O1 C17 C16 118.1(2)
C18 C17 O1 120.6(2)
C18 C17 C16 121.2(2)
C6 C7 H7 120.0
C8 C7 H7 120.0
C8 C7 C6 120.0(2)
C15 C20 H20 119.8
C19 C20 H20 119.8
C19 C20 C15 120.5(2)
C11 C16 C15 120.0(2)
C17 C16 C11 119.8(2)
C17 C16 C15 120.1(2)
C20 C15 C16 117.9(2)
C20 C15 C14 124.5(2)
C14 C15 C16 117.6(2)
C3 C4 H4 109.0
O4 C4 C3 112.13(18)
O4 C4 H4 109.0
O4 C4 C5 107.08(19)
C5 C4 C3 110.47(19)
C5 C4 H4 109.0
C18 C19 H19 119.3
C20 C19 C18 121.4(2)
C20 C19 H19 119.3
C4 O4 H4A 109.5
C15 C14 H14 119.6
C13 C14 C15 120.7(2)
C13 C14 H14 119.6
C14 C13 H13 119.2
C14 C13 C12 121.7(2)
C12 C13 H13 119.2
O5 C10 C5 121.8(2)
O5 C10 C9 117.6(2)
C9 C10 C5 120.6(2)
C7 C6 C1 118.7(2)
C5 C6 C7 120.5(2)
C5 C6 C1 120.8(2)
C10 C5 C4 117.5(2)
C6 C5 C4 123.8(2)
C6 C5 C10 118.7(2)
C7 C8 H8 119.9
C7 C8 C9 120.2(2)
C9 C8 H8 119.9
C10 C9 C8 119.8(2)
C10 C9 H9 120.1
C8 C9 H9 120.1
C11 C12 C13 118.5(2)
C11 C12 H12 120.7
C13 C12 H12 120.7
O1 C1 C6 107.1(2)
O1 C1 C2 109.65(18)
O2 C1 O1 111.35(18)
O2 C1 C6 106.69(18)
O2 C1 C2 110.1(2)
C6 C1 C2 111.90(19)
O3 C2 C3 113.89(19)
O3 C2 C1 109.0(2)
O3 C2 H2 109.0
C3 C2 C1 106.94(19)
C3 C2 H2 109.0
C1 C2 H2 109.0

loop_
_geom_bond_atom_site_label_1
_geom_bond_atom_site_label_2
_geom_bond_distance
Cl1 C3 1.800(2)
O1 C17 1.394(3)
O1 C1 1.431(3)
O2 C11 1.383(3)
O2 C1 1.428(3)
O5 H5 0.8200
O5 C10 1.366(3)
O3 H3 0.8200
O3 C2 1.426(3)
C3 H3A 0.9800
C3 C4 1.540(3)
C3 C2 1.512(4)
C18 H18 0.9300
C18 C17 1.365(4)
C18 C19 1.420(3)
C11 C16 1.413(4)
C11 C12 1.371(3)
C17 C16 1.410(3)
C7 H7 0.9300
C7 C6 1.394(4)
C7 C8 1.386(3)
C20 H20 0.9300
C20 C15 1.417(4)
C20 C19 1.375(4)
C16 C15 1.426(3)
C15 C14 1.423(4)
C4 H4 0.9800
C4 O4 1.440(3)
C4 C5 1.516(3)
C19 H19 0.9300
O4 H4A 0.8200
C14 H14 0.9300
C14 C13 1.369(4)
C13 H13 0.9300
C13 C12 1.419(3)
C10 C5 1.407(3)
C10 C9 1.386(4)
C6 C5 1.390(4)
C6 C1 1.520(3)
C8 H8 0.9300
C8 C9 1.389(4)
C9 H9 0.9300
C12 H12 0.9300
C1 C2 1.546(3)
C2 H2 0.9800

loop_
_geom_torsion_atom_site_label_1
_geom_torsion_atom_site_label_2
_geom_torsion_atom_site_label_3
_geom_torsion_atom_site_label_4
_geom_torsion
Cl1 C3 C4 O4 -48.4(3)
Cl1 C3 C4 C5 -167.80(16)
Cl1 C3 C2 O3 69.8(2)
Cl1 C3 C2 C1 -169.81(15)
O1 C17 C16 C11 0.0(3)
O1 C17 C16 C15 -177.0(2)
O1 C1 C2 O3 -47.2(2)
O1 C1 C2 C3 -170.77(17)
O2 C11 C16 C17 1.3(3)
O2 C11 C16 C15 178.2(2)
O2 C11 C12 C13 -179.6(2)
O2 C1 C2 O3 -170.08(18)
O2 C1 C2 C3 66.4(2)
O5 C10 C5 C4 -4.0(3)
O5 C10 C5 C6 177.6(2)
O5 C10 C9 C8 178.5(2)
C3 C4 C5 C10 -172.3(2)
C3 C4 C5 C6 6.1(3)
C18 C17 C16 C11 174.9(2)
C18 C17 C16 C15 -2.0(4)
C11 O2 C1 O1 -50.6(3)
C11 O2 C1 C6 -167.1(2)
C11 O2 C1 C2 71.3(3)
C11 C16 C15 C20 -177.0(2)
C11 C16 C15 C14 0.4(3)
C17 O1 C1 O2 51.8(2)
C17 O1 C1 C6 168.11(16)
C17 O1 C1 C2 -70.3(2)
C17 C18 C19 C20 -0.2(4)
C17 C16 C15 C20 -0.1(3)
C17 C16 C15 C14 177.4(2)
C7 C6 C5 C4 -172.9(2)
C7 C6 C5 C10 5.4(3)
C7 C6 C1 O1 -42.9(3)
C7 C6 C1 O2 76.4(3)
C7 C6 C1 C2 -163.1(2)
C7 C8 C9 C10 2.5(4)
C20 C15 C14 C13 176.5(2)
C16 C11 C12 C13 -2.8(4)
C16 C15 C14 C13 -0.7(4)
C15 C20 C19 C18 -1.8(4)
C15 C14 C13 C12 -0.8(4)
C4 C3 C2 O3 -52.9(3)
C4 C3 C2 C1 67.6(2)
C19 C18 C17 O1 177.0(2)
C19 C18 C17 C16 2.1(4)
C19 C20 C15 C16 1.9(3)
C19 C20 C15 C14 -175.3(2)
O4 C4 C5 C10 65.4(3)
O4 C4 C5 C6 -116.3(2)
C14 C13 C12 C11 2.5(4)
C6 C7 C8 C9 -0.6(4)
C6 C1 C2 O3 71.4(2)
C6 C1 C2 C3 -52.1(2)
C5 C10 C9 C8 -0.4(4)
C5 C6 C1 O1 137.3(2)
C5 C6 C1 O2 -103.4(2)
C5 C6 C1 C2 17.1(3)
C8 C7 C6 C5 -3.4(4)
C8 C7 C6 C1 176.8(2)
C9 C10 C5 C4 174.9(2)
C9 C10 C5 C6 -3.5(3)
C12 C11 C16 C17 -175.6(2)
C12 C11 C16 C15 1.4(4)
C1 O1 C17 C18 158.1(2)
C1 O1 C17 C16 -26.9(3)
C1 O2 C11 C16 24.6(3)
C1 O2 C11 C12 -158.5(2)
C1 C6 C5 C4 6.9(3)
C1 C6 C5 C10 -174.8(2)
C2 C3 C4 O4 75.5(3)
C2 C3 C4 C5 -43.9(3)
